data_4087672
loop_
_publ_author_name
'Mucha, Neil T.'
'Waterman, Rory'

_publ_section_title
;
 Iridium Pincer Catalysts for Silane Dehydrocoupling: Ligand Effects on
 Selectivity and Activity
;
_journal_issue 15
_journal_name_full Organometallics
_journal_page_first 3865
_journal_paper_doi 10.1021/acs.organomet.5b00486
_journal_volume 34
_journal_year 2015
_chemical_formula_moiety 'C24 H42 Cl Ir O4 P2'
_chemical_formula_sum 'C24 H42 Cl Ir O4 P2'
_chemical_formula_weight 684.16
_chemical_name_common p-COOMetbu(POCOP)IrHCl
_space_group_crystal_system monoclinic
_space_group_IT_number 14
_space_group_name_Hall '-P 2ybc'
_space_group_name_H-M_alt 'P 1 21/c 1'
_atom_sites_solution_hydrogens mixed
_audit_creation_method SHELXL-2014/6
_cell_angle_alpha 90
_cell_angle_beta 91.087(2)
_cell_angle_gamma 90
_cell_formula_units_Z 8
_cell_length_a 10.6097(14)
_cell_length_b 26.515(4)
_cell_length_c 20.822(3)
_cell_measurement_reflns_used 9971
_cell_measurement_temperature 135(2)
_cell_measurement_theta_max 24.93
_cell_measurement_theta_min 2.27
_cell_volume 5856.5(14)
_computing_cell_refinement 'Bruker SAINT'
_computing_data_collection 'Bruker APEX2'
_computing_data_reduction 'Bruker SAINT'
_computing_molecular_graphics 'Bruker SHELXTL'
_computing_publication_material 'Bruker SHELXTL'
_computing_structure_refinement 'SHELXL-2014/6 (Sheldrick, 2014)'
_computing_structure_solution 'SHELXS-97 (Sheldrick, 2008)'
_diffrn_ambient_temperature 125(2)
_diffrn_measured_fraction_theta_full 0.994
_diffrn_measured_fraction_theta_max 0.998
_diffrn_measurement_device_type 'Bruker APEX-II CCD'
_diffrn_measurement_method '\f and \w scans'
_diffrn_radiation_type MoK\a
_diffrn_radiation_wavelength 0.71073
_diffrn_reflns_av_R_equivalents 0.0588
_diffrn_reflns_av_unetI/netI 0.0420
_diffrn_reflns_Laue_measured_fraction_full 0.994
_diffrn_reflns_Laue_measured_fraction_max 0.998
_diffrn_reflns_limit_h_max 12
_diffrn_reflns_limit_h_min -12
_diffrn_reflns_limit_k_max 31
_diffrn_reflns_limit_k_min -31
_diffrn_reflns_limit_l_max 24
_diffrn_reflns_limit_l_min -24
_diffrn_reflns_number 58323
_diffrn_reflns_point_group_measured_fraction_full 0.994
_diffrn_reflns_point_group_measured_fraction_max 0.998
_diffrn_reflns_theta_full 25.242
_diffrn_reflns_theta_max 25.200
_diffrn_reflns_theta_min 1.244
_exptl_absorpt_coefficient_mu 4.785
_exptl_absorpt_correction_T_max 0.7452
_exptl_absorpt_correction_T_min 0.5566
_exptl_absorpt_correction_type empirical
_exptl_absorpt_process_details sadabs
_exptl_crystal_colour orange
_exptl_crystal_density_diffrn 1.552
_exptl_crystal_density_meas ?
_exptl_crystal_description block
_exptl_crystal_F_000 2736
_exptl_crystal_size_max 0.100
_exptl_crystal_size_mid 0.062
_exptl_crystal_size_min 0.061
_refine_diff_density_max 1.434
_refine_diff_density_min -0.719
_refine_diff_density_rms 0.113
_refine_ls_extinction_method none
_refine_ls_goodness_of_fit_ref 1.019
_refine_ls_hydrogen_treatment mixed
_refine_ls_matrix_type full
_refine_ls_number_parameters 585
_refine_ls_number_reflns 10526
_refine_ls_number_restraints 0
_refine_ls_restrained_S_all 1.019
_refine_ls_R_factor_all 0.0443
_refine_ls_R_factor_gt 0.0301
_refine_ls_shift/su_max 0.002
_refine_ls_shift/su_mean 0.000
_refine_ls_structure_factor_coef Fsqd
_refine_ls_weighting_details 'w=1/[\s^2^(Fo^2^)+(0.0237P)^2^+10.8762P] where P=(Fo^2^+2Fc^2^)/3'
_refine_ls_weighting_scheme calc
_refine_ls_wR_factor_gt 0.0609
_refine_ls_wR_factor_ref 0.0657
_reflns_Friedel_coverage 0.000
_reflns_number_gt 8600
_reflns_number_total 10526
_reflns_threshold_expression 'I > 2\s(I)'
_cod_data_source_file om5b00486_si_003.cif
_cod_data_source_block NM87_0m
_cod_depositor_comments
;
The following automatic conversions were performed:

data item '_exptl_crystal_density_meas' value 'not measured' was
changed to '?' -- the value is perceived as not measured.

Automatic conversion script
Id: cif_fix_values 6909 2019-04-08 15:41:33Z antanas 
;
_cod_original_cell_volume 5856.5(13)
_cod_original_sg_symbol_H-M 'P 21/c'
_cod_database_code 4087672
_shelx_space_group_comment
; 
The symmetry employed for this shelxl refinement is uniquely defined 
by the following loop, which should always be used as a source of 
symmetry information in preference to the above space-group names. 
They are only intended as comments. 
;
_shelx_estimated_absorpt_t_min 0.646
_shelx_estimated_absorpt_t_max 0.759
_shelxl_version_number 2014/6

loop_
_space_group_symop_operation_xyz
'x, y, z'
'-x, y+1/2, -z+1/2'
'-x, -y, -z'
'x, -y-1/2, z-1/2'

loop_
_atom_site_label
_atom_site_type_symbol
_atom_site_fract_x
_atom_site_fract_y
_atom_site_fract_z
_atom_site_U_iso_or_equiv
_atom_site_adp_type
_atom_site_occupancy
_atom_site_site_symmetry_order
_atom_site_calc_flag
_atom_site_refinement_flags_posn
_atom_site_refinement_flags_adp
Ir Ir 0.02232(2) 0.56659(2) 0.17927(2) 0.01973(6) Uani 1 1 d . .
H100 H -0.003(7) 0.613(3) 0.202(4) 0.12(3) Uiso 1 1 d . .
Ir2 Ir 0.50689(2) 0.85484(2) 0.05166(2) 0.02005(6) Uani 1 1 d . .
H99 H 0.493(5) 0.808(2) 0.028(2) 0.044(15) Uiso 1 1 d . .
Cl Cl 0.15239(13) 0.53661(7) 0.26634(7) 0.0488(4) Uani 1 1 d . .
Cl2 Cl 0.63572(12) 0.88806(6) -0.03102(6) 0.0408(3) Uani 1 1 d . .
O1 O -0.2709(3) 0.56126(14) 0.15555(16) 0.0321(9) Uani 1 1 d . .
O2 O 0.0981(3) 0.61807(15) 0.05001(16) 0.0360(9) Uani 1 1 d . .
O3 O -0.4320(3) 0.63665(18) -0.04753(19) 0.0573(13) Uani 1 1 d . .
O4 O -0.2658(4) 0.6619(2) -0.1013(2) 0.0793(18) Uani 1 1 d . .
O5 O 0.2133(3) 0.85861(12) 0.06761(14) 0.0227(7) Uani 1 1 d . .
O6 O 0.5836(3) 0.81119(13) 0.18675(15) 0.0270(8) Uani 1 1 d . .
O7 O 0.0570(3) 0.80064(17) 0.27920(17) 0.0509(12) Uani 1 1 d . .
O8 O 0.2266(4) 0.79599(19) 0.34240(18) 0.0594(13) Uani 1 1 d . .
P1 P -0.17289(12) 0.54505(6) 0.21511(6) 0.0295(3) Uani 1 1 d . .
P2 P 0.17659(11) 0.59511(5) 0.11323(6) 0.0242(3) Uani 1 1 d . .
P3 P 0.31042(11) 0.87144(5) 0.00823(6) 0.0207(3) Uani 1 1 d . .
P4 P 0.66229(11) 0.83290(5) 0.12449(6) 0.0239(3) Uani 1 1 d . .
C1 C -0.0837(4) 0.58920(17) 0.1047(2) 0.0186(10) Uani 1 1 d . .
C2 C -0.2149(4) 0.58381(18) 0.1033(2) 0.0232(11) Uani 1 1 d . .
C3 C -0.2906(4) 0.59969(18) 0.0525(2) 0.0251(11) Uani 1 1 d . .
H3A H -0.3793 0.5950 0.0530 0.030 Uiso 1 1 calc R U
C4 C -0.2333(5) 0.6228(2) 0.0004(2) 0.0280(12) Uani 1 1 d . .
C5 C -0.1029(4) 0.6290(2) -0.0007(2) 0.0323(13) Uani 1 1 d . .
H5A H -0.0639 0.6445 -0.0364 0.039 Uiso 1 1 calc R U
C6 C -0.0318(4) 0.61221(19) 0.0510(2) 0.0256(11) Uani 1 1 d . .
C7 C -0.2376(6) 0.5809(3) 0.2829(3) 0.0534(18) Uani 1 1 d . .
C8 C -0.3744(6) 0.5670(4) 0.2986(3) 0.103(4) Uani 1 1 d . .
H8A H -0.3781 0.5316 0.3120 0.155 Uiso 1 1 calc R U
H8B H -0.4040 0.5886 0.3334 0.155 Uiso 1 1 calc R U
H8C H -0.4282 0.5719 0.2603 0.155 Uiso 1 1 calc R U
C9 C -0.2387(13) 0.6356(3) 0.2627(4) 0.148(5) Uani 1 1 d . .
H9A H -0.2930 0.6397 0.2245 0.221 Uiso 1 1 calc R U
H9B H -0.2711 0.6564 0.2977 0.221 Uiso 1 1 calc R U
H9C H -0.1528 0.6463 0.2529 0.221 Uiso 1 1 calc R U
C10 C -0.1548(6) 0.5719(4) 0.3423(3) 0.083(3) Uani 1 1 d . .
H10A H -0.1569 0.5361 0.3537 0.124 Uiso 1 1 calc R U
H10B H -0.0680 0.5819 0.3333 0.124 Uiso 1 1 calc R U
H10C H -0.1863 0.5920 0.3781 0.124 Uiso 1 1 calc R U
C11 C -0.2015(5) 0.4764(2) 0.2192(3) 0.0508(17) Uani 1 1 d . .
C12 C -0.1336(11) 0.4544(3) 0.1608(4) 0.118(4) Uani 1 1 d . .
H12A H -0.0450 0.4648 0.1622 0.177 Uiso 1 1 calc R U
H12B H -0.1388 0.4175 0.1618 0.177 Uiso 1 1 calc R U
H12C H -0.1739 0.4670 0.1212 0.177 Uiso 1 1 calc R U
C13 C -0.1344(7) 0.4547(3) 0.2777(4) 0.086(3) Uani 1 1 d . .
H13A H -0.0456 0.4649 0.2777 0.128 Uiso 1 1 calc R U
H13B H -0.1740 0.4673 0.3167 0.128 Uiso 1 1 calc R U
H13C H -0.1400 0.4178 0.2766 0.128 Uiso 1 1 calc R U
C14 C -0.3384(7) 0.4611(4) 0.2184(6) 0.154(6) Uani 1 1 d . .
H14A H -0.3809 0.4753 0.1803 0.231 Uiso 1 1 calc R U
H14B H -0.3447 0.4242 0.2171 0.231 Uiso 1 1 calc R U
H14C H -0.3787 0.4737 0.2572 0.231 Uiso 1 1 calc R U
C15 C 0.2698(5) 0.6510(2) 0.1373(3) 0.0394(14) Uani 1 1 d . .
C16 C 0.3473(6) 0.6734(3) 0.0835(3) 0.064(2) Uani 1 1 d . .
H16A H 0.4104 0.6488 0.0700 0.096 Uiso 1 1 calc R U
H16B H 0.2916 0.6817 0.0470 0.096 Uiso 1 1 calc R U
H16C H 0.3898 0.7040 0.0989 0.096 Uiso 1 1 calc R U
C17 C 0.1747(8) 0.6905(3) 0.1560(5) 0.128(5) Uani 1 1 d . .
H17A H 0.1192 0.6981 0.1190 0.191 Uiso 1 1 calc R U
H17B H 0.1242 0.6779 0.1915 0.191 Uiso 1 1 calc R U
H17C H 0.2188 0.7213 0.1695 0.191 Uiso 1 1 calc R U
C18 C 0.3575(8) 0.6385(3) 0.1937(4) 0.104(4) Uani 1 1 d . .
H18A H 0.4184 0.6129 0.1806 0.156 Uiso 1 1 calc R U
H18B H 0.4026 0.6690 0.2075 0.156 Uiso 1 1 calc R U
H18C H 0.3080 0.6256 0.2294 0.156 Uiso 1 1 calc R U
C19 C 0.2693(5) 0.5448(2) 0.0740(3) 0.0428(15) Uani 1 1 d . .
C20 C 0.3326(6) 0.5603(3) 0.0132(3) 0.069(2) Uani 1 1 d . .
H20A H 0.2696 0.5740 -0.0171 0.103 Uiso 1 1 calc R U
H20B H 0.3962 0.5861 0.0230 0.103 Uiso 1 1 calc R U
H20C H 0.3733 0.5309 -0.0060 0.103 Uiso 1 1 calc R U
C21 C 0.3670(7) 0.5237(3) 0.1205(4) 0.093(3) Uani 1 1 d . .
H21A H 0.3260 0.5136 0.1603 0.140 Uiso 1 1 calc R U
H21B H 0.4076 0.4944 0.1013 0.140 Uiso 1 1 calc R U
H21C H 0.4306 0.5496 0.1302 0.140 Uiso 1 1 calc R U
C22 C 0.1716(8) 0.5044(3) 0.0575(6) 0.130(5) Uani 1 1 d . .
H22A H 0.1293 0.4938 0.0968 0.195 Uiso 1 1 calc R U
H22B H 0.1092 0.5180 0.0269 0.195 Uiso 1 1 calc R U
H22C H 0.2135 0.4752 0.0384 0.195 Uiso 1 1 calc R U
C23 C -0.3086(5) 0.6425(2) -0.0551(3) 0.0417(15) Uani 1 1 d . .
C24 C -0.5112(6) 0.6566(3) -0.0994(3) 0.081(3) Uani 1 1 d . .
H24A H -0.6000 0.6506 -0.0897 0.122 Uiso 1 1 calc R U
H24B H -0.4964 0.6929 -0.1037 0.122 Uiso 1 1 calc R U
H24C H -0.4905 0.6397 -0.1397 0.122 Uiso 1 1 calc R U
C25 C 0.4013(4) 0.83550(17) 0.1256(2) 0.0178(10) Uani 1 1 d . .
C26 C 0.4530(4) 0.81728(17) 0.1830(2) 0.0182(10) Uani 1 1 d . .
C27 C 0.3833(4) 0.80610(17) 0.2359(2) 0.0216(10) Uani 1 1 d . .
H27A H 0.4231 0.7945 0.2745 0.026 Uiso 1 1 calc R U
C28 C 0.2532(4) 0.81209(17) 0.2320(2) 0.0197(10) Uani 1 1 d . .
C29 C 0.1962(4) 0.82906(17) 0.1752(2) 0.0203(10) Uani 1 1 d . .
H29A H 0.1072 0.8326 0.1721 0.024 Uiso 1 1 calc R U
C30 C 0.2699(4) 0.84057(17) 0.1240(2) 0.0180(10) Uani 1 1 d . .
C31 C 0.7652(5) 0.7780(2) 0.1081(3) 0.0349(13) Uani 1 1 d . .
C32 C 0.8518(6) 0.7904(3) 0.0525(3) 0.064(2) Uani 1 1 d . .
H32A H 0.8009 0.8013 0.0153 0.096 Uiso 1 1 calc R U
H32B H 0.9097 0.8175 0.0654 0.096 Uiso 1 1 calc R U
H32C H 0.9003 0.7603 0.0412 0.096 Uiso 1 1 calc R U
C33 C 0.6761(6) 0.7347(2) 0.0896(4) 0.067(2) Uani 1 1 d . .
H33A H 0.6250 0.7444 0.0519 0.101 Uiso 1 1 calc R U
H33B H 0.7255 0.7046 0.0796 0.101 Uiso 1 1 calc R U
H33C H 0.6207 0.7274 0.1256 0.101 Uiso 1 1 calc R U
C34 C 0.8419(5) 0.7609(2) 0.1666(3) 0.0526(17) Uani 1 1 d . .
H34A H 0.7849 0.7530 0.2018 0.079 Uiso 1 1 calc R U
H34B H 0.8904 0.7307 0.1558 0.079 Uiso 1 1 calc R U
H34C H 0.8998 0.7878 0.1801 0.079 Uiso 1 1 calc R U
C35 C 0.7445(4) 0.88799(19) 0.1620(2) 0.0270(11) Uani 1 1 d . .
C36 C 0.6380(5) 0.9265(2) 0.1722(3) 0.0374(14) Uani 1 1 d . .
H36A H 0.5761 0.9123 0.2015 0.056 Uiso 1 1 calc R U
H36B H 0.6734 0.9575 0.1907 0.056 Uiso 1 1 calc R U
H36C H 0.5968 0.9341 0.1308 0.056 Uiso 1 1 calc R U
C37 C 0.8398(5) 0.9106(2) 0.1164(3) 0.0406(14) Uani 1 1 d . .
H37A H 0.7985 0.9175 0.0748 0.061 Uiso 1 1 calc R U
H37B H 0.8729 0.9422 0.1345 0.061 Uiso 1 1 calc R U
H37C H 0.9092 0.8868 0.1105 0.061 Uiso 1 1 calc R U
C38 C 0.8063(5) 0.8769(2) 0.2274(3) 0.0398(14) Uani 1 1 d . .
H38A H 0.7436 0.8624 0.2561 0.060 Uiso 1 1 calc R U
H38B H 0.8756 0.8529 0.2221 0.060 Uiso 1 1 calc R U
H38C H 0.8392 0.9083 0.2461 0.060 Uiso 1 1 calc R U
C39 C 0.2772(5) 0.93931(19) -0.0045(2) 0.0299(12) Uani 1 1 d . .
C40 C 0.3292(5) 0.9568(2) -0.0689(2) 0.0378(14) Uani 1 1 d . .
H40A H 0.4179 0.9469 -0.0717 0.057 Uiso 1 1 calc R U
H40B H 0.2807 0.9411 -0.1041 0.057 Uiso 1 1 calc R U
H40C H 0.3223 0.9936 -0.0722 0.057 Uiso 1 1 calc R U
C41 C 0.3552(5) 0.9658(2) 0.0494(3) 0.0390(14) Uani 1 1 d . .
H41A H 0.3241 0.9554 0.0914 0.059 Uiso 1 1 calc R U
H41B H 0.4441 0.9564 0.0460 0.059 Uiso 1 1 calc R U
H41C H 0.3467 1.0025 0.0449 0.059 Uiso 1 1 calc R U
C42 C 0.1382(5) 0.9541(2) 0.0018(3) 0.0544(18) Uani 1 1 d . .
H42A H 0.1073 0.9426 0.0433 0.082 Uiso 1 1 calc R U
H42B H 0.1301 0.9909 -0.0010 0.082 Uiso 1 1 calc R U
H42C H 0.0885 0.9384 -0.0329 0.082 Uiso 1 1 calc R U
C43 C 0.2482(5) 0.8298(2) -0.0565(2) 0.0345(13) Uani 1 1 d . .
C44 C 0.3389(6) 0.8300(2) -0.1118(3) 0.0549(18) Uani 1 1 d . .
H44A H 0.3439 0.8641 -0.1299 0.082 Uiso 1 1 calc R U
H44B H 0.4227 0.8195 -0.0963 0.082 Uiso 1 1 calc R U
H44C H 0.3089 0.8065 -0.1451 0.082 Uiso 1 1 calc R U
C45 C 0.2387(6) 0.7769(2) -0.0274(3) 0.0486(16) Uani 1 1 d . .
H45A H 0.1797 0.7775 0.0083 0.073 Uiso 1 1 calc R U
H45B H 0.2082 0.7532 -0.0603 0.073 Uiso 1 1 calc R U
H45C H 0.3220 0.7662 -0.0115 0.073 Uiso 1 1 calc R U
C46 C 0.1156(6) 0.8456(3) -0.0806(3) 0.0590(19) Uani 1 1 d . .
H46A H 0.0575 0.8454 -0.0446 0.089 Uiso 1 1 calc R U
H46B H 0.1191 0.8795 -0.0990 0.089 Uiso 1 1 calc R U
H46C H 0.0858 0.8217 -0.1135 0.089 Uiso 1 1 calc R U
C47 C 0.1812(5) 0.8021(2) 0.2907(2) 0.0282(12) Uani 1 1 d . .
C48 C -0.0212(6) 0.7924(3) 0.3346(3) 0.077(3) Uani 1 1 d . .
H48A H -0.1101 0.7920 0.3210 0.115 Uiso 1 1 calc R U
H48B H 0.0008 0.7600 0.3545 0.115 Uiso 1 1 calc R U
H48C H -0.0071 0.8196 0.3658 0.115 Uiso 1 1 calc R U

loop_
_atom_site_aniso_label
_atom_site_aniso_U_11
_atom_site_aniso_U_22
_atom_site_aniso_U_33
_atom_site_aniso_U_23
_atom_site_aniso_U_13
_atom_site_aniso_U_12
Ir 0.01634(9) 0.02419(11) 0.01856(10) 0.00306(8) -0.00217(7) -0.00052(8)
Ir2 0.01752(10) 0.02336(11) 0.01932(10) 0.00104(8) 0.00136(7) -0.00114(8)
Cl 0.0291(7) 0.0758(12) 0.0410(8) 0.0303(8) -0.0080(6) 0.0057(7)
Cl2 0.0315(7) 0.0579(10) 0.0335(7) 0.0155(7) 0.0098(6) -0.0050(7)
O1 0.0165(17) 0.050(2) 0.0298(19) 0.0180(17) 0.0014(14) -0.0024(16)
O2 0.0140(17) 0.061(3) 0.033(2) 0.0192(18) -0.0032(15) -0.0086(17)
O3 0.024(2) 0.100(4) 0.047(3) 0.040(2) -0.0140(18) 0.000(2)
O4 0.037(2) 0.150(5) 0.050(3) 0.063(3) -0.010(2) -0.015(3)
O5 0.0167(16) 0.034(2) 0.0177(16) 0.0065(15) -0.0033(13) -0.0011(14)
O6 0.0145(16) 0.034(2) 0.0322(19) 0.0124(16) -0.0041(14) 0.0010(15)
O7 0.024(2) 0.097(4) 0.032(2) 0.028(2) 0.0114(16) 0.017(2)
O8 0.040(2) 0.114(4) 0.025(2) 0.024(2) -0.0020(18) -0.009(2)
P1 0.0196(6) 0.0448(9) 0.0241(7) 0.0141(6) -0.0004(5) -0.0021(6)
P2 0.0151(6) 0.0321(8) 0.0253(7) 0.0037(6) -0.0026(5) -0.0028(5)
P3 0.0211(6) 0.0242(7) 0.0168(6) 0.0028(5) -0.0031(5) -0.0043(5)
P4 0.0145(6) 0.0278(7) 0.0294(7) 0.0046(6) -0.0001(5) 0.0014(5)
C1 0.016(2) 0.021(3) 0.018(2) 0.002(2) -0.0028(19) -0.0025(19)
C2 0.021(2) 0.023(3) 0.026(3) 0.008(2) 0.003(2) -0.001(2)
C3 0.016(2) 0.029(3) 0.030(3) 0.005(2) -0.002(2) 0.002(2)
C4 0.027(3) 0.034(3) 0.023(3) 0.009(2) -0.004(2) -0.001(2)
C5 0.022(3) 0.050(4) 0.025(3) 0.015(2) -0.004(2) -0.005(2)
C6 0.016(2) 0.033(3) 0.027(3) 0.007(2) -0.003(2) -0.004(2)
C7 0.045(4) 0.089(6) 0.026(3) 0.004(3) 0.013(3) 0.007(4)
C8 0.029(4) 0.242(12) 0.039(4) -0.005(6) 0.002(3) 0.025(5)
C9 0.286(16) 0.072(7) 0.088(7) -0.021(6) 0.086(9) 0.027(8)
C10 0.034(4) 0.172(9) 0.043(4) -0.028(5) 0.003(3) 0.006(5)
C11 0.038(3) 0.050(4) 0.064(4) 0.028(3) -0.010(3) -0.013(3)
C12 0.229(13) 0.033(5) 0.091(7) 0.000(5) 0.000(8) -0.007(6)
C13 0.074(5) 0.080(6) 0.102(6) 0.065(5) -0.030(5) -0.022(4)
C14 0.047(5) 0.093(7) 0.320(16) 0.104(9) -0.047(7) -0.038(5)
C15 0.028(3) 0.043(4) 0.047(3) 0.002(3) -0.006(3) -0.010(3)
C16 0.065(5) 0.049(4) 0.078(5) 0.025(4) -0.010(4) -0.032(4)
C17 0.066(6) 0.082(7) 0.236(13) -0.098(8) 0.031(7) -0.021(5)
C18 0.118(7) 0.109(7) 0.082(6) 0.047(5) -0.066(5) -0.080(6)
C19 0.029(3) 0.052(4) 0.048(4) -0.005(3) 0.011(3) 0.007(3)
C20 0.052(4) 0.105(6) 0.049(4) -0.016(4) 0.021(3) 0.007(4)
C21 0.085(6) 0.116(7) 0.080(6) 0.021(5) 0.035(5) 0.069(5)
C22 0.072(6) 0.056(5) 0.264(13) -0.085(7) 0.059(7) -0.015(4)
C23 0.027(3) 0.062(4) 0.036(3) 0.020(3) -0.009(2) -0.002(3)
C24 0.037(4) 0.138(8) 0.068(5) 0.057(5) -0.023(3) -0.006(4)
C25 0.020(2) 0.015(2) 0.018(2) -0.0018(19) -0.0005(19) 0.0005(19)
C26 0.015(2) 0.016(2) 0.023(2) 0.001(2) -0.0033(19) 0.0005(19)
C27 0.023(2) 0.022(3) 0.020(2) 0.001(2) -0.004(2) 0.001(2)
C28 0.022(2) 0.021(3) 0.017(2) 0.003(2) -0.0003(19) 0.004(2)
C29 0.013(2) 0.024(3) 0.023(3) 0.001(2) -0.0009(19) 0.001(2)
C30 0.020(2) 0.016(2) 0.018(2) 0.0019(19) -0.0048(19) 0.0006(19)
C31 0.021(3) 0.029(3) 0.054(4) -0.001(3) 0.006(2) 0.003(2)
C32 0.060(4) 0.060(5) 0.072(5) 0.000(4) 0.031(4) 0.027(4)
C33 0.043(4) 0.042(4) 0.116(6) -0.034(4) -0.004(4) 0.006(3)
C34 0.041(3) 0.039(4) 0.078(5) 0.010(3) -0.003(3) 0.016(3)
C35 0.021(3) 0.028(3) 0.031(3) 0.006(2) -0.005(2) -0.004(2)
C36 0.034(3) 0.029(3) 0.050(4) -0.002(3) -0.006(3) -0.002(2)
C37 0.030(3) 0.046(4) 0.045(3) 0.006(3) -0.004(3) -0.014(3)
C38 0.040(3) 0.040(3) 0.039(3) 0.011(3) -0.016(3) -0.008(3)
C39 0.027(3) 0.029(3) 0.034(3) 0.011(2) 0.001(2) 0.003(2)
C40 0.044(3) 0.036(3) 0.033(3) 0.016(3) -0.007(3) -0.006(3)
C41 0.048(4) 0.027(3) 0.042(3) -0.003(3) 0.001(3) -0.002(3)
C42 0.034(3) 0.045(4) 0.084(5) 0.026(4) 0.003(3) 0.014(3)
C43 0.045(3) 0.041(3) 0.017(3) 0.004(2) -0.007(2) -0.019(3)
C44 0.079(5) 0.057(4) 0.029(3) -0.017(3) 0.010(3) -0.027(4)
C45 0.075(4) 0.035(3) 0.036(3) 0.002(3) -0.009(3) -0.018(3)
C46 0.056(4) 0.072(5) 0.048(4) 0.004(3) -0.029(3) -0.023(4)
C47 0.029(3) 0.035(3) 0.021(3) 0.003(2) 0.002(2) 0.003(2)
C48 0.044(4) 0.135(8) 0.052(4) 0.049(4) 0.029(3) 0.029(4)

loop_
_atom_type_symbol
_atom_type_description
_atom_type_scat_dispersion_real
_atom_type_scat_dispersion_imag
_atom_type_scat_source
C C 0.0033 0.0016 'International Tables Vol C Tables 4.2.6.8 and 6.1.1.4'
H H 0.0000 0.0000 'International Tables Vol C Tables 4.2.6.8 and 6.1.1.4'
O O 0.0106 0.0060 'International Tables Vol C Tables 4.2.6.8 and 6.1.1.4'
P P 0.1023 0.0942 'International Tables Vol C Tables 4.2.6.8 and 6.1.1.4'
Cl Cl 0.1484 0.1585 'International Tables Vol C Tables 4.2.6.8 and 6.1.1.4'
Ir Ir -1.4442 7.9887 'International Tables Vol C Tables 4.2.6.8 and 6.1.1.4'

loop_
_geom_angle_atom_site_label_1
_geom_angle_atom_site_label_2
_geom_angle_atom_site_label_3
_geom_angle
C1 Ir P2 80.30(13)
C1 Ir P1 80.12(13)
P2 Ir P1 160.37(4)
C1 Ir Cl 177.69(14)
P2 Ir Cl 98.99(5)
P1 Ir Cl 100.52(5)
C1 Ir H100 83(3)
P2 Ir H100 93(3)
P1 Ir H100 86(3)
Cl Ir H100 99(3)
C25 Ir2 P4 80.28(13)
C25 Ir2 P3 80.45(13)
P4 Ir2 P3 160.67(4)
C25 Ir2 Cl2 172.92(13)
P4 Ir2 Cl2 98.98(5)
P3 Ir2 Cl2 99.96(5)
C25 Ir2 H99 89(2)
P4 Ir2 H99 95(2)
P3 Ir2 H99 87(2)
Cl2 Ir2 H99 98(2)
C2 O1 P1 115.3(3)
C6 O2 P2 115.5(3)
C23 O3 C24 115.2(4)
C30 O5 P3 115.8(3)
C26 O6 P4 115.5(3)
C47 O7 C48 116.1(4)
O1 P1 C7 101.6(2)
O1 P1 C11 100.9(2)
C7 P1 C11 114.1(3)
O1 P1 Ir 104.47(12)
C7 P1 Ir 118.3(2)
C11 P1 Ir 114.3(2)
O2 P2 C15 100.3(2)
O2 P2 C19 100.2(2)
C15 P2 C19 114.2(3)
O2 P2 Ir 104.12(12)
C15 P2 Ir 119.23(19)
C19 P2 Ir 114.8(2)
O5 P3 C39 100.7(2)
O5 P3 C43 101.7(2)
C39 P3 C43 114.2(2)
O5 P3 Ir2 103.81(11)
C39 P3 Ir2 114.27(17)
C43 P3 Ir2 118.68(19)
O6 P4 C31 100.3(2)
O6 P4 C35 100.5(2)
C31 P4 C35 114.8(2)
O6 P4 Ir2 103.79(12)
C31 P4 Ir2 119.68(18)
C35 P4 Ir2 113.75(16)
C6 C1 C2 115.8(4)
C6 C1 Ir 122.1(3)
C2 C1 Ir 122.1(3)
C3 C2 O1 118.8(4)
C3 C2 C1 123.2(4)
O1 C2 C1 118.0(4)
C2 C3 C4 118.3(4)
C2 C3 H3A 120.8
C4 C3 H3A 120.8
C5 C4 C3 120.7(4)
C5 C4 C23 117.7(4)
C3 C4 C23 121.6(4)
C6 C5 C4 118.6(4)
C6 C5 H5A 120.7
C4 C5 H5A 120.7
C5 C6 O2 118.8(4)
C5 C6 C1 123.3(4)
O2 C6 C1 117.9(4)
C9 C7 C10 112.2(7)
C9 C7 C8 106.7(7)
C10 C7 C8 108.8(5)
C9 C7 P1 106.4(4)
C10 C7 P1 108.8(5)
C8 C7 P1 113.9(5)
C7 C8 H8A 109.5
C7 C8 H8B 109.5
H8A C8 H8B 109.5
C7 C8 H8C 109.5
H8A C8 H8C 109.5
H8B C8 H8C 109.5
C7 C9 H9A 109.5
C7 C9 H9B 109.5
H9A C9 H9B 109.5
C7 C9 H9C 109.5
H9A C9 H9C 109.5
H9B C9 H9C 109.5
C7 C10 H10A 109.5
C7 C10 H10B 109.5
H10A C10 H10B 109.5
C7 C10 H10C 109.5
H10A C10 H10C 109.5
H10B C10 H10C 109.5
C14 C11 C13 110.2(6)
C14 C11 C12 110.8(8)
C13 C11 C12 105.8(6)
C14 C11 P1 115.1(5)
C13 C11 P1 109.6(5)
C12 C11 P1 104.8(4)
C11 C12 H12A 109.5
C11 C12 H12B 109.5
H12A C12 H12B 109.5
C11 C12 H12C 109.5
H12A C12 H12C 109.5
H12B C12 H12C 109.5
C11 C13 H13A 109.5
C11 C13 H13B 109.5
H13A C13 H13B 109.5
C11 C13 H13C 109.5
H13A C13 H13C 109.5
H13B C13 H13C 109.5
C11 C14 H14A 109.5
C11 C14 H14B 109.5
H14A C14 H14B 109.5
C11 C14 H14C 109.5
H14A C14 H14C 109.5
H14B C14 H14C 109.5
C17 C15 C18 110.7(7)
C17 C15 C16 107.0(6)
C18 C15 C16 108.8(5)
C17 C15 P2 105.6(4)
C18 C15 P2 110.5(4)
C16 C15 P2 114.0(4)
C15 C16 H16A 109.5
C15 C16 H16B 109.5
H16A C16 H16B 109.5
C15 C16 H16C 109.5
H16A C16 H16C 109.5
H16B C16 H16C 109.5
C15 C17 H17A 109.5
C15 C17 H17B 109.5
H17A C17 H17B 109.5
C15 C17 H17C 109.5
H17A C17 H17C 109.5
H17B C17 H17C 109.5
C15 C18 H18A 109.5
C15 C18 H18B 109.5
H18A C18 H18B 109.5
C15 C18 H18C 109.5
H18A C18 H18C 109.5
H18B C18 H18C 109.5
C20 C19 C21 109.2(5)
C20 C19 C22 108.4(6)
C21 C19 C22 109.8(7)
C20 C19 P2 115.1(5)
C21 C19 P2 110.3(4)
C22 C19 P2 103.9(4)
C19 C20 H20A 109.5
C19 C20 H20B 109.5
H20A C20 H20B 109.5
C19 C20 H20C 109.5
H20A C20 H20C 109.5
H20B C20 H20C 109.5
C19 C21 H21A 109.5
C19 C21 H21B 109.5
H21A C21 H21B 109.5
C19 C21 H21C 109.5
H21A C21 H21C 109.5
H21B C21 H21C 109.5
C19 C22 H22A 109.5
C19 C22 H22B 109.5
H22A C22 H22B 109.5
C19 C22 H22C 109.5
H22A C22 H22C 109.5
H22B C22 H22C 109.5
O4 C23 O3 122.6(5)
O4 C23 C4 125.0(5)
O3 C23 C4 112.5(4)
O3 C24 H24A 109.5
O3 C24 H24B 109.5
H24A C24 H24B 109.5
O3 C24 H24C 109.5
H24A C24 H24C 109.5
H24B C24 H24C 109.5
C26 C25 C30 115.5(4)
C26 C25 Ir2 122.4(3)
C30 C25 Ir2 122.1(3)
C27 C26 C25 123.7(4)
C27 C26 O6 118.7(4)
C25 C26 O6 117.6(4)
C26 C27 C28 118.6(4)
C26 C27 H27A 120.7
C28 C27 H27A 120.7
C27 C28 C29 120.1(4)
C27 C28 C47 117.4(4)
C29 C28 C47 122.5(4)
C30 C29 C28 119.3(4)
C30 C29 H29A 120.4
C28 C29 H29A 120.4
C29 C30 O5 119.3(4)
C29 C30 C25 122.8(4)
O5 C30 C25 117.8(4)
C34 C31 C32 110.6(5)
C34 C31 C33 107.2(5)
C32 C31 C33 110.4(5)
C34 C31 P4 113.2(4)
C32 C31 P4 109.6(4)
C33 C31 P4 105.8(4)
C31 C32 H32A 109.5
C31 C32 H32B 109.5
H32A C32 H32B 109.5
C31 C32 H32C 109.5
H32A C32 H32C 109.5
H32B C32 H32C 109.5
C31 C33 H33A 109.5
C31 C33 H33B 109.5
H33A C33 H33B 109.5
C31 C33 H33C 109.5
H33A C33 H33C 109.5
H33B C33 H33C 109.5
C31 C34 H34A 109.5
C31 C34 H34B 109.5
H34A C34 H34B 109.5
C31 C34 H34C 109.5
H34A C34 H34C 109.5
H34B C34 H34C 109.5
C37 C35 C38 110.6(4)
C37 C35 C36 108.8(4)
C38 C35 C36 108.0(4)
C37 C35 P4 110.9(4)
C38 C35 P4 114.3(4)
C36 C35 P4 103.8(3)
C35 C36 H36A 109.5
C35 C36 H36B 109.5
H36A C36 H36B 109.5
C35 C36 H36C 109.5
H36A C36 H36C 109.5
H36B C36 H36C 109.5
C35 C37 H37A 109.5
C35 C37 H37B 109.5
H37A C37 H37B 109.5
C35 C37 H37C 109.5
H37A C37 H37C 109.5
H37B C37 H37C 109.5
C35 C38 H38A 109.5
C35 C38 H38B 109.5
H38A C38 H38B 109.5
C35 C38 H38C 109.5
H38A C38 H38C 109.5
H38B C38 H38C 109.5
C40 C39 C42 111.1(4)
C40 C39 C41 107.5(4)
C42 C39 C41 108.8(5)
C40 C39 P3 110.4(4)
C42 C39 P3 114.7(4)
C41 C39 P3 103.9(3)
C39 C40 H40A 109.5
C39 C40 H40B 109.5
H40A C40 H40B 109.5
C39 C40 H40C 109.5
H40A C40 H40C 109.5
H40B C40 H40C 109.5
C39 C41 H41A 109.5
C39 C41 H41B 109.5
H41A C41 H41B 109.5
C39 C41 H41C 109.5
H41A C41 H41C 109.5
H41B C41 H41C 109.5
C39 C42 H42A 109.5
C39 C42 H42B 109.5
H42A C42 H42B 109.5
C39 C42 H42C 109.5
H42A C42 H42C 109.5
H42B C42 H42C 109.5
C44 C43 C45 110.6(5)
C44 C43 C46 110.0(5)
C45 C43 C46 108.0(5)
C44 C43 P3 109.2(4)
C45 C43 P3 106.4(3)
C46 C43 P3 112.7(4)
C43 C44 H44A 109.5
C43 C44 H44B 109.5
H44A C44 H44B 109.5
C43 C44 H44C 109.5
H44A C44 H44C 109.5
H44B C44 H44C 109.5
C43 C45 H45A 109.5
C43 C45 H45B 109.5
H45A C45 H45B 109.5
C43 C45 H45C 109.5
H45A C45 H45C 109.5
H45B C45 H45C 109.5
C43 C46 H46A 109.5
C43 C46 H46B 109.5
H46A C46 H46B 109.5
C43 C46 H46C 109.5
H46A C46 H46C 109.5
H46B C46 H46C 109.5
O8 C47 O7 122.8(5)
O8 C47 C28 124.7(5)
O7 C47 C28 112.4(4)
O7 C48 H48A 109.5
O7 C48 H48B 109.5
H48A C48 H48B 109.5
O7 C48 H48C 109.5
H48A C48 H48C 109.5
H48B C48 H48C 109.5

loop_
_geom_bond_atom_site_label_1
_geom_bond_atom_site_label_2
_geom_bond_distance
Ir C1 1.992(4)
Ir P2 2.2864(13)
Ir P1 2.2871(13)
Ir Cl 2.3933(13)
Ir H100 1.35(8)
Ir2 C25 1.989(4)
Ir2 P4 2.2938(12)
Ir2 P3 2.2990(12)
Ir2 Cl2 2.3869(13)
Ir2 H99 1.34(5)
O1 C2 1.385(5)
O1 P1 1.660(3)
O2 C6 1.387(5)
O2 P2 1.660(3)
O3 C23 1.331(6)
O3 C24 1.455(6)
O4 C23 1.188(6)
O5 C30 1.393(5)
O5 P3 1.660(3)
O6 C26 1.395(5)
O6 P4 1.659(3)
O7 C47 1.335(6)
O7 C48 1.451(6)
O8 C47 1.183(6)
P1 C7 1.846(6)
P1 C11 1.849(6)
P2 C15 1.847(6)
P2 C19 1.855(6)
P3 C39 1.852(5)
P3 C43 1.854(5)
P4 C31 1.856(5)
P4 C35 1.865(5)
C1 C6 1.396(6)
C1 C2 1.400(6)
C2 C3 1.381(6)
C3 C4 1.395(6)
C3 H3A 0.9500
C4 C5 1.394(7)
C4 C23 1.486(7)
C5 C6 1.377(6)
C5 H5A 0.9500
C7 C9 1.511(11)
C7 C10 1.521(9)
C7 C8 1.537(9)
C8 H8A 0.9800
C8 H8B 0.9800
C8 H8C 0.9800
C9 H9A 0.9800
C9 H9B 0.9800
C9 H9C 0.9800
C10 H10A 0.9800
C10 H10B 0.9800
C10 H10C 0.9800
C11 C14 1.508(9)
C11 C13 1.513(8)
C11 C12 1.539(11)
C12 H12A 0.9800
C12 H12B 0.9800
C12 H12C 0.9800
C13 H13A 0.9800
C13 H13B 0.9800
C13 H13C 0.9800
C14 H14A 0.9800
C14 H14B 0.9800
C14 H14C 0.9800
C15 C17 1.511(9)
C15 C18 1.521(8)
C15 C16 1.522(8)
C16 H16A 0.9800
C16 H16B 0.9800
C16 H16C 0.9800
C17 H17A 0.9800
C17 H17B 0.9800
C17 H17C 0.9800
C18 H18A 0.9800
C18 H18B 0.9800
C18 H18C 0.9800
C19 C20 1.501(8)
C19 C21 1.512(9)
C19 C22 1.527(9)
C20 H20A 0.9800
C20 H20B 0.9800
C20 H20C 0.9800
C21 H21A 0.9800
C21 H21B 0.9800
C21 H21C 0.9800
C22 H22A 0.9800
C22 H22B 0.9800
C22 H22C 0.9800
C24 H24A 0.9800
C24 H24B 0.9800
C24 H24C 0.9800
C25 C26 1.391(6)
C25 C30 1.400(6)
C26 C27 1.372(6)
C27 C28 1.391(6)
C27 H27A 0.9500
C28 C29 1.393(6)
C28 C47 1.476(6)
C29 C30 1.369(6)
C29 H29A 0.9500
C31 C34 1.523(8)
C31 C32 1.526(8)
C31 C33 1.531(8)
C32 H32A 0.9800
C32 H32B 0.9800
C32 H32C 0.9800
C33 H33A 0.9800
C33 H33B 0.9800
C33 H33C 0.9800
C34 H34A 0.9800
C34 H34B 0.9800
C34 H34C 0.9800
C35 C37 1.524(7)
C35 C38 1.529(7)
C35 C36 1.539(7)
C36 H36A 0.9800
C36 H36B 0.9800
C36 H36C 0.9800
C37 H37A 0.9800
C37 H37B 0.9800
C37 H37C 0.9800
C38 H38A 0.9800
C38 H38B 0.9800
C38 H38C 0.9800
C39 C40 1.533(7)
C39 C42 1.534(7)
C39 C41 1.550(7)
C40 H40A 0.9800
C40 H40B 0.9800
C40 H40C 0.9800
C41 H41A 0.9800
C41 H41B 0.9800
C41 H41C 0.9800
C42 H42A 0.9800
C42 H42B 0.9800
C42 H42C 0.9800
C43 C44 1.514(7)
C43 C45 1.533(7)
C43 C46 1.542(8)
C44 H44A 0.9800
C44 H44B 0.9800
C44 H44C 0.9800
C45 H45A 0.9800
C45 H45B 0.9800
C45 H45C 0.9800
C46 H46A 0.9800
C46 H46B 0.9800
C46 H46C 0.9800
C48 H48A 0.9800
C48 H48B 0.9800
C48 H48C 0.9800

loop_
_geom_torsion_atom_site_label_1
_geom_torsion_atom_site_label_2
_geom_torsion_atom_site_label_3
_geom_torsion_atom_site_label_4
_geom_torsion
C2 O1 P1 C7 121.6(4)
C2 O1 P1 C11 -120.8(4)
C2 O1 P1 Ir -1.9(4)
C6 O2 P2 C15 -127.1(4)
C6 O2 P2 C19 115.7(4)
C6 O2 P2 Ir -3.3(4)
C30 O5 P3 C39 -120.6(3)
C30 O5 P3 C43 121.6(3)
C30 O5 P3 Ir2 -2.1(3)
C26 O6 P4 C31 -131.7(3)
C26 O6 P4 C35 110.4(3)
C26 O6 P4 Ir2 -7.4(3)
P1 O1 C2 C3 -178.2(4)
P1 O1 C2 C1 2.0(6)
C6 C1 C2 C3 0.3(7)
Ir C1 C2 C3 179.2(4)
C6 C1 C2 O1 -179.9(4)
Ir C1 C2 O1 -0.9(6)
O1 C2 C3 C4 179.4(4)
C1 C2 C3 C4 -0.8(8)
C2 C3 C4 C5 0.9(8)
C2 C3 C4 C23 -177.9(5)
C3 C4 C5 C6 -0.5(8)
C23 C4 C5 C6 178.3(5)
C4 C5 C6 O2 179.7(5)
C4 C5 C6 C1 0.0(8)
P2 O2 C6 C5 -178.1(4)
P2 O2 C6 C1 1.6(6)
C2 C1 C6 C5 0.1(8)
Ir C1 C6 C5 -178.8(4)
C2 C1 C6 O2 -179.6(4)
Ir C1 C6 O2 1.5(6)
O1 P1 C7 C9 -56.8(7)
C11 P1 C7 C9 -164.4(6)
Ir P1 C7 C9 56.8(7)
O1 P1 C7 C10 -177.9(5)
C11 P1 C7 C10 74.5(6)
Ir P1 C7 C10 -64.3(6)
O1 P1 C7 C8 60.5(6)
C11 P1 C7 C8 -47.1(6)
Ir P1 C7 C8 174.1(4)
O1 P1 C11 C14 -46.9(7)
C7 P1 C11 C14 61.2(8)
Ir P1 C11 C14 -158.3(7)
O1 P1 C11 C13 -171.8(5)
C7 P1 C11 C13 -63.7(6)
Ir P1 C11 C13 76.8(5)
O1 P1 C11 C12 75.1(5)
C7 P1 C11 C12 -176.9(5)
Ir P1 C11 C12 -36.4(6)
O2 P2 C15 C17 63.3(6)
C19 P2 C15 C17 169.5(6)
Ir P2 C15 C17 -49.4(6)
O2 P2 C15 C18 -176.9(5)
C19 P2 C15 C18 -70.7(6)
Ir P2 C15 C18 70.4(6)
O2 P2 C15 C16 -53.9(5)
C19 P2 C15 C16 52.3(5)
Ir P2 C15 C16 -166.6(4)
O2 P2 C19 C20 46.1(5)
C15 P2 C19 C20 -60.2(5)
Ir P2 C19 C20 156.9(4)
O2 P2 C19 C21 170.2(5)
C15 P2 C19 C21 63.9(6)
Ir P2 C19 C21 -79.0(5)
O2 P2 C19 C22 -72.3(6)
C15 P2 C19 C22 -178.5(6)
Ir P2 C19 C22 38.6(6)
C24 O3 C23 O4 -1.1(10)
C24 O3 C23 C4 178.2(6)
C5 C4 C23 O4 2.3(10)
C3 C4 C23 O4 -178.8(7)
C5 C4 C23 O3 -177.0(5)
C3 C4 C23 O3 1.8(8)
C30 C25 C26 C27 -1.9(7)
Ir2 C25 C26 C27 176.5(4)
C30 C25 C26 O6 179.5(4)
Ir2 C25 C26 O6 -2.1(6)
P4 O6 C26 C27 -171.9(3)
P4 O6 C26 C25 6.8(5)
C25 C26 C27 C28 1.6(7)
O6 C26 C27 C28 -179.9(4)
C26 C27 C28 C29 0.1(7)
C26 C27 C28 C47 -177.2(4)
C27 C28 C29 C30 -1.2(7)
C47 C28 C29 C30 175.9(4)
C28 C29 C30 O5 -178.6(4)
C28 C29 C30 C25 0.8(7)
P3 O5 C30 C29 -179.9(3)
P3 O5 C30 C25 0.6(5)
C26 C25 C30 C29 0.7(7)
Ir2 C25 C30 C29 -177.7(4)
C26 C25 C30 O5 -179.9(4)
Ir2 C25 C30 O5 1.7(6)
O6 P4 C31 C34 -54.1(4)
C35 P4 C31 C34 52.7(5)
Ir2 P4 C31 C34 -166.6(3)
O6 P4 C31 C32 -178.0(4)
C35 P4 C31 C32 -71.2(5)
Ir2 P4 C31 C32 69.5(4)
O6 P4 C31 C33 63.0(4)
C35 P4 C31 C33 169.7(4)
Ir2 P4 C31 C33 -49.5(5)
O6 P4 C35 C37 171.8(3)
C31 P4 C35 C37 65.2(4)
Ir2 P4 C35 C37 -77.9(4)
O6 P4 C35 C38 45.8(4)
C31 P4 C35 C38 -60.8(4)
Ir2 P4 C35 C38 156.1(3)
O6 P4 C35 C36 -71.5(3)
C31 P4 C35 C36 -178.2(3)
Ir2 P4 C35 C36 38.7(4)
O5 P3 C39 C40 -164.7(3)
C43 P3 C39 C40 -56.6(4)
Ir2 P3 C39 C40 84.7(4)
O5 P3 C39 C42 -38.3(5)
C43 P3 C39 C42 69.8(5)
Ir2 P3 C39 C42 -149.0(4)
O5 P3 C39 C41 80.3(3)
C43 P3 C39 C41 -171.6(3)
Ir2 P3 C39 C41 -30.3(4)
O5 P3 C43 C44 -170.7(4)
C39 P3 C43 C44 81.7(5)
Ir2 P3 C43 C44 -57.7(5)
O5 P3 C43 C45 -51.4(4)
C39 P3 C43 C45 -158.9(4)
Ir2 P3 C43 C45 61.6(4)
O5 P3 C43 C46 66.8(4)
C39 P3 C43 C46 -40.8(5)
Ir2 P3 C43 C46 179.8(3)
C48 O7 C47 O8 1.5(9)
C48 O7 C47 C28 -178.3(5)
C27 C28 C47 O8 10.6(8)
C29 C28 C47 O8 -166.6(5)
C27 C28 C47 O7 -169.5(4)
C29 C28 C47 O7 13.3(7)
